data_7125864
loop_
_publ_author_name
'Ma, Xue'
'Zhang, Yanhao'
'Gao, Yu'
'Li, Xinglin'
'Wang, Cuijie'
'Yuan, Hang'
'Yu, Ajuan'
'Zhang, Shusheng'
'Cui, Yuanyuan'

_publ_section_title
;
 Revelation of the chiral recognition of alanine and leucine in an
 l-phenylalanine-based metal-organic framework.
;
_journal_issue 7
_journal_name_full 'Chemical communications (Cambridge, England)'
_journal_page_first 1034
_journal_page_last 1037
_journal_paper_doi 10.1039/c9cc05912a
_journal_volume 56
_journal_year 2020
_chemical_absolute_configuration ad
_chemical_formula_sum 'C42 H38 N6 O4 Zn2'
_chemical_formula_weight 821.52
_space_group_crystal_system monoclinic
_space_group_IT_number 5
_space_group_name_Hall 'C 2y'
_space_group_name_H-M_alt 'C 1 2 1'
_atom_sites_solution_hydrogens mixed
_audit_creation_method SHELXL-2018/3
_audit_update_record
;
2019-12-12 deposited with the CCDC.	2019-12-19 downloaded from the CCDC.
;
_cell_angle_alpha 90
_cell_angle_beta 99.109(6)
_cell_angle_gamma 90
_cell_formula_units_Z 4
_cell_length_a 20.4932(17)
_cell_length_b 25.8736(11)
_cell_length_c 9.6520(4)
_cell_measurement_reflns_used 6705
_cell_measurement_temperature 293(2)
_cell_measurement_theta_max 29.0410
_cell_measurement_theta_min 3.1390
_cell_volume 5053.3(5)
_computing_structure_refinement 'SHELXL-2018/3 (Sheldrick, 2018)'
_computing_structure_solution 'SHELXT 2014/5 (Sheldrick, 2014)'
_diffrn_ambient_temperature 293(2)
_diffrn_measured_fraction_theta_full 0.999
_diffrn_measured_fraction_theta_max 0.903
_diffrn_measurement_device_type 'RIGKUA SUPERNOVA'
_diffrn_radiation_type MoK\a
_diffrn_radiation_wavelength 0.71073
_diffrn_reflns_av_R_equivalents 0.0429
_diffrn_reflns_av_unetI/netI 0.0635
_diffrn_reflns_Laue_measured_fraction_full 0.999
_diffrn_reflns_Laue_measured_fraction_max 0.903
_diffrn_reflns_limit_h_max 28
_diffrn_reflns_limit_h_min -28
_diffrn_reflns_limit_k_max 34
_diffrn_reflns_limit_k_min -34
_diffrn_reflns_limit_l_max 13
_diffrn_reflns_limit_l_min -12
_diffrn_reflns_number 28483
_diffrn_reflns_point_group_measured_fraction_full 0.994
_diffrn_reflns_point_group_measured_fraction_max 0.853
_diffrn_reflns_theta_full 25.242
_diffrn_reflns_theta_max 29.774
_diffrn_reflns_theta_min 2.013
_exptl_absorpt_coefficient_mu 0.987
_exptl_crystal_density_diffrn 1.080
_exptl_crystal_description block
_exptl_crystal_F_000 1696
_exptl_crystal_size_max 0.200
_exptl_crystal_size_mid 0.200
_exptl_crystal_size_min 0.100
_refine_diff_density_max 0.847
_refine_diff_density_min -0.408
_refine_diff_density_rms 0.069
_refine_ls_abs_structure_details
;
 Refined as an inversion twin.
;
_refine_ls_abs_structure_Flack 0.19(2)
_refine_ls_extinction_method none
_refine_ls_goodness_of_fit_ref 1.086
_refine_ls_hydrogen_treatment constr
_refine_ls_matrix_type full
_refine_ls_number_parameters 513
_refine_ls_number_reflns 12354
_refine_ls_number_restraints 829
_refine_ls_restrained_S_all 1.094
_refine_ls_R_factor_all 0.0869
_refine_ls_R_factor_gt 0.0539
_refine_ls_shift/su_max 0.032
_refine_ls_shift/su_mean 0.003
_refine_ls_structure_factor_coef Fsqd
_refine_ls_weighting_details 'w=1/[\s^2^(Fo^2^)+(0.1000P)^2^] where P=(Fo^2^+2Fc^2^)/3'
_refine_ls_weighting_scheme calc
_refine_ls_wR_factor_gt 0.1599
_refine_ls_wR_factor_ref 0.1808
_reflns_Friedel_coverage 0.852
_reflns_Friedel_fraction_full 0.989
_reflns_Friedel_fraction_max 0.802
_reflns_number_gt 7732
_reflns_number_total 12354
_reflns_threshold_expression 'I > 2\s(I)'
_cod_data_source_file c9cc05912a2.cif
_cod_data_source_block 20180205e2-1_c_sq
_cod_original_sg_symbol_H-M 'C 2'
_cod_database_code 7125864
_shelx_shelxl_version_number 2018/3
_shelx_space_group_comment
;
The symmetry employed for this shelxl refinement is uniquely defined
by the following loop, which should always be used as a source of
symmetry information in preference to the above space-group names.
They are only intended as comments.
;
_shelx_estimated_absorpt_t_min 0.827
_shelx_estimated_absorpt_t_max 0.908

loop_
_space_group_symop_operation_xyz
'x, y, z'
'-x, y, -z'
'x+1/2, y+1/2, z'
'-x+1/2, y+1/2, -z'

loop_
_atom_site_label
_atom_site_type_symbol
_atom_site_fract_x
_atom_site_fract_y
_atom_site_fract_z
_atom_site_U_iso_or_equiv
_atom_site_adp_type
_atom_site_occupancy
_atom_site_site_symmetry_order
_atom_site_calc_flag
_atom_site_refinement_flags_posn
_atom_site_refinement_flags_adp
_atom_site_refinement_flags_occupancy
_atom_site_disorder_assembly
_atom_site_disorder_group
Zn1 Zn 0.81038(4) 0.60673(3) 0.62467(6) 0.0550(3) Uani 1 1 d . U . . .
Zn2 Zn 0.814269 0.543674 0.128322 0.0562(3) Uani 1 1 d . U . . .
N1_1 N 0.8033(4) 0.4728(2) 0.0289(6) 0.0615(15) Uani 1 1 d . U . . .
C1_1 C 0.7596(5) 0.4682(3) -0.0873(8) 0.071(2) Uani 1 1 d . U . . .
H1_1 H 0.736797 0.497419 -0.124041 0.085 Uiso 1 1 calc R U . . .
N2_1 N 0.6998(3) 0.17576(19) -0.5183(6) 0.0519(13) Uani 1 1 d . U . . .
C2_1 C 0.7462(5) 0.4201(2) -0.1582(8) 0.0662(18) Uani 1 1 d . U . . .
H2_1 H 0.712091 0.417279 -0.233775 0.079 Uiso 1 1 calc R U . . .
C3_1 C 0.7825(5) 0.3804(3) -0.1153(8) 0.0641(18) Uani 1 1 d . U . . .
C4_1 C 0.8322(5) 0.3860(3) 0.0049(9) 0.076(2) Uani 1 1 d . U . . .
H4_1 H 0.860503 0.358527 0.032666 0.091 Uiso 1 1 calc R U . . .
C5_1 C 0.8388(5) 0.4294(3) 0.0775(9) 0.072(2) Uani 1 1 d . U . . .
H5_1 H 0.867547 0.430670 0.162263 0.086 Uiso 1 1 calc R U . . .
C6_1 C 0.7737(4) 0.3277(2) -0.1844(7) 0.0620(18) Uani 1 1 d . U . . .
H6_1 H 0.799866 0.300574 -0.144085 0.074 Uiso 1 1 calc R U . . .
C7_1 C 0.7309(4) 0.3183(3) -0.2985(8) 0.0642(18) Uani 1 1 d . U . . .
H7_1 H 0.704717 0.345939 -0.335395 0.077 Uiso 1 1 calc R U . . .
C8_1 C 0.7203(4) 0.2708(2) -0.3711(7) 0.0583(16) Uani 1 1 d . U . . .
C9_1 C 0.6788(5) 0.2685(3) -0.4971(8) 0.0716(19) Uani 1 1 d . U . . .
H9_1 H 0.658089 0.298101 -0.537330 0.086 Uiso 1 1 calc R U . . .
C10_1 C 0.6679(5) 0.2183(3) -0.5665(9) 0.069(2) Uani 1 1 d . U . . .
H10_1 H 0.637228 0.216170 -0.648289 0.083 Uiso 1 1 calc R U . . .
C11_1 C 0.7414(5) 0.1799(3) -0.3956(8) 0.0681(19) Uani 1 1 d . U . . .
H11_1 H 0.764405 0.150282 -0.362499 0.082 Uiso 1 1 calc R U . . .
C12_1 C 0.7524(4) 0.2215(3) -0.3189(8) 0.0655(18) Uani 1 1 d . U . . .
H12_1 H 0.779973 0.220327 -0.232676 0.079 Uiso 1 1 calc R U . . .
N1_2 N 0.7134(4) 0.5932(2) 0.6418(6) 0.0625(16) Uani 1 1 d . U . . .
C1_2 C 0.6789(5) 0.6264(3) 0.7070(8) 0.076(2) Uani 1 1 d . U . . .
H1_2 H 0.698612 0.657476 0.739206 0.091 Uiso 1 1 calc R U . . .
N2_2 N 0.2863(4) 0.5560(2) 0.8566(6) 0.0629(16) Uani 1 1 d . U . . .
C2_2 C 0.6161(5) 0.6167(3) 0.7283(8) 0.075(2) Uani 1 1 d . U . . .
H2_2 H 0.595279 0.641817 0.774736 0.090 Uiso 1 1 calc R U . . .
C3_2 C 0.5823(5) 0.5745(4) 0.6882(8) 0.075(2) Uani 1 1 d . U . . .
C4_2 C 0.6203(5) 0.5358(4) 0.6202(8) 0.075(2) Uani 1 1 d . U . . .
H4_2 H 0.603473 0.502975 0.596894 0.090 Uiso 1 1 calc R U . . .
C5_2 C 0.6784(5) 0.5498(4) 0.5946(9) 0.080(2) Uani 1 1 d . U . . .
H5_2 H 0.698406 0.527783 0.537693 0.096 Uiso 1 1 calc R U . . .
C6_2 C 0.5148(6) 0.5578(4) 0.7096(10) 0.091(3) Uani 1 1 d . U . . .
H6_2 H 0.496408 0.527145 0.671184 0.110 Uiso 1 1 calc R U . . .
C7_2 C 0.4825(5) 0.5877(4) 0.7838(9) 0.080(2) Uani 1 1 d . U . . .
H7_2 H 0.503622 0.617540 0.821298 0.096 Uiso 1 1 calc R U . . .
C8_2 C 0.4126(5) 0.5774(4) 0.8140(10) 0.082(2) Uani 1 1 d . U . . .
C9_2 C 0.3816(5) 0.6065(4) 0.8824(9) 0.077(2) Uani 1 1 d . U . . .
H9_2 H 0.403683 0.635386 0.923820 0.092 Uiso 1 1 calc R U . . .
C10_2 C 0.3179(5) 0.5997(4) 0.9017(8) 0.070(2) Uani 1 1 d . U . . .
H10_2 H 0.296437 0.625056 0.945680 0.084 Uiso 1 1 calc R U . . .
C11_2 C 0.3167(4) 0.5205(3) 0.7916(8) 0.0676(19) Uani 1 1 d . U . . .
H11_2 H 0.293616 0.490486 0.762314 0.081 Uiso 1 1 calc R U . . .
C12_2 C 0.3820(5) 0.5255(4) 0.7638(10) 0.081(2) Uani 1 1 d . U . . .
H12A_2 H 0.403816 0.500197 0.720075 0.097 Uiso 1 1 calc R U . . .
O1_3 O 0.8006(3) 0.56496(18) 0.4299(5) 0.0648(15) Uani 1 1 d . U . . .
N1_3 N 0.8907(4) 0.5602(2) 0.6609(7) 0.084(2) Uani 1 1 d . U . . .
H1A_3 H 0.923245 0.565703 0.727327 0.101 Uiso 1 1 d R U . . .
C1_3 C 0.8888(5) 0.5174(3) 0.5660(7) 0.0736(19) Uani 1 1 d . U . . .
H1_3 H 0.933578 0.509250 0.549129 0.088 Uiso 1 1 calc R U . . .
O2_3 O 0.8570(3) 0.51043(18) 0.3161(5) 0.0627(13) Uani 1 1 d . U . . .
C2_3 C 0.8452(5) 0.5322(2) 0.4279(7) 0.0598(18) Uani 1 1 d . U . . .
C3_3 C 0.8590(6) 0.4706(3) 0.6312(9) 0.097(2) Uani 1 1 d . U . . .
H3A_3 H 0.886620 0.462196 0.719465 0.116 Uiso 1 1 calc R U . . .
H3AB_3 H 0.815684 0.479954 0.651521 0.116 Uiso 1 1 calc R U . . .
C4_3 C 0.8523(5) 0.4228(2) 0.5383(7) 0.117(3) Uani 1 1 d G U . . .
C5_3 C 0.9091(4) 0.3953(3) 0.5241(9) 0.135(3) Uani 1 1 d G U . . .
H5_3 H 0.949940 0.406261 0.571174 0.162 Uiso 1 1 calc R U . . .
C6_3 C 0.9051(5) 0.3516(3) 0.4397(10) 0.146(3) Uani 1 1 d G U . . .
H6_3 H 0.943118 0.333223 0.430184 0.175 Uiso 1 1 calc R U . . .
C7_3 C 0.8441(6) 0.3352(3) 0.3693(8) 0.140(3) Uani 1 1 d G U . . .
H7_3 H 0.841344 0.305968 0.312831 0.168 Uiso 1 1 calc R U . . .
C8_3 C 0.7872(4) 0.3627(3) 0.3835(9) 0.147(3) Uani 1 1 d G U . . .
H8_3 H 0.746390 0.351750 0.336469 0.177 Uiso 1 1 calc R U . . .
C9_3 C 0.7913(4) 0.4064(3) 0.4680(9) 0.126(3) Uani 1 1 d G U . . .
H9_3 H 0.753209 0.424788 0.477459 0.152 Uiso 1 1 calc R U . . .
O1_4 O 0.8370(3) 0.64591(17) 0.8113(4) 0.0590(12) Uani 1 1 d . U . . .
C1_4 C 0.8335(4) 0.6216(2) 0.9232(6) 0.0537(17) Uani 1 1 d . U . . .
N1_4 N 0.8750(4) 0.6081(3) 1.1718(5) 0.0747(17) Uani 1 1 d . U . . .
H1_4 H 0.904668 0.611149 1.244986 0.090 Uiso 1 1 d R U . . .
O2_4 O 0.8064(3) 0.57898(18) 0.9282(4) 0.0591(13) Uani 1 1 d . U . . .
C2_4 C 0.8608(4) 0.6483(2) 1.0608(6) 0.0565(16) Uani 1 1 d . U . . .
H2_4 H 0.826229 0.671009 1.085944 0.068 Uiso 1 1 calc R U . . .
C3_4 C 0.9205(5) 0.6811(3) 1.0496(7) 0.084(2) Uani 1 1 d D U . . .
H3A_4 H 0.912344 0.700023 0.961757 0.101 Uiso 0.868(6) 1 calc R U P A -1
H3B_4 H 0.957904 0.658462 1.045899 0.101 Uiso 0.868(6) 1 calc R U P A -1
H3C_4 H 0.938659 0.666676 0.971125 0.101 Uiso 0.132(6) 1 calc R U P A -2
H3D_4 H 0.951963 0.672703 1.132583 0.101 Uiso 0.132(6) 1 calc R U P A -2
C4_4 C 0.9399(5) 0.7209(3) 1.1725(7) 0.109(3) Uani 0.868(6) 1 d DG U P A -1
C5_4 C 0.9813(5) 0.7083(3) 1.2962(8) 0.121(3) Uani 0.868(6) 1 d DG U P A -1
H5_4 H 0.997756 0.674903 1.310063 0.146 Uiso 0.868(6) 1 calc R U P A -1
C6_4 C 0.9980(4) 0.7456(3) 1.3994(7) 0.120(3) Uani 0.868(6) 1 d DG U P A -1
H6_4 H 1.025717 0.737177 1.482164 0.144 Uiso 0.868(6) 1 calc R U P A -1
C7_4 C 0.9734(5) 0.7956(3) 1.3787(8) 0.125(3) Uani 0.868(6) 1 d DG U P A -1
H7_4 H 0.984620 0.820529 1.447689 0.149 Uiso 0.868(6) 1 calc R U P A -1
C8_4 C 0.9320(5) 0.8082(3) 1.2549(10) 0.126(3) Uani 0.868(6) 1 d DG U P A -1
H8_4 H 0.915563 0.841609 1.241113 0.151 Uiso 0.868(6) 1 calc R U P A -1
C9_4 C 0.9153(5) 0.7709(3) 1.1518(8) 0.117(3) Uani 0.868(6) 1 d DG U P A -1
H9_4 H 0.887601 0.779336 1.069010 0.140 Uiso 0.868(6) 1 calc R U P A -1
C4A_4 C 0.926682 0.742202 1.032524 0.113(4) Uani 0.132(6) 1 d D U P A -2
C5A_4 C 0.9869(17) 0.7653(16) 1.090(5) 0.120(4) Uani 0.132(6) 1 d D U P A -2
H5A_4 H 1.019298 0.745390 1.143829 0.144 Uiso 0.132(6) 1 calc R U P A -2
C6A_4 C 0.999(3) 0.8166(17) 1.069(7) 0.120(4) Uani 0.132(6) 1 d D U P A -2
H6A_4 H 1.041338 0.829048 1.097014 0.144 Uiso 0.132(6) 1 calc R U P A -2
C7A_4 C 0.950(3) 0.8515(17) 1.008(6) 0.121(5) Uani 0.132(6) 1 d D U P A -2
H7A_4 H 0.958109 0.886506 0.995804 0.146 Uiso 0.132(6) 1 calc R U P A -2
C8A_4 C 0.888(3) 0.8283(15) 0.967(6) 0.121(5) Uani 0.132(6) 1 d D U P A -2
H8A_4 H 0.851855 0.849540 0.940869 0.145 Uiso 0.132(6) 1 calc R U P A -2
C9A_4 C 0.879(2) 0.7748(14) 0.963(6) 0.121(5) Uani 0.132(6) 1 d D U P A -2
H9A_4 H 0.840222 0.760988 0.913039 0.145 Uiso 0.132(6) 1 calc R U P A -2

loop_
_atom_site_aniso_label
_atom_site_aniso_U_11
_atom_site_aniso_U_22
_atom_site_aniso_U_33
_atom_site_aniso_U_23
_atom_site_aniso_U_13
_atom_site_aniso_U_12
Zn1 0.1141(7) 0.0297(4) 0.0206(4) 0.0029(3) 0.0090(4) 0.0043(4)
Zn2 0.1207(8) 0.0280(4) 0.0213(4) -0.0025(3) 0.0158(4) -0.0096(4)
N1_1 0.115(4) 0.031(3) 0.036(3) -0.007(2) 0.006(3) -0.012(3)
C1_1 0.133(5) 0.034(3) 0.041(3) -0.009(3) 0.000(4) -0.001(3)
N2_1 0.102(4) 0.029(2) 0.029(2) -0.004(2) 0.020(3) -0.009(3)
C2_1 0.131(5) 0.025(3) 0.042(3) -0.007(2) 0.013(3) -0.014(3)
C3_1 0.116(4) 0.032(3) 0.043(3) -0.012(3) 0.011(3) -0.011(3)
C4_1 0.120(5) 0.034(3) 0.069(4) -0.014(3) -0.001(4) -0.007(3)
C5_1 0.119(5) 0.040(3) 0.053(4) -0.013(3) 0.007(4) -0.010(4)
C6_1 0.118(5) 0.027(3) 0.043(3) -0.014(2) 0.019(3) -0.008(3)
C7_1 0.116(5) 0.034(3) 0.042(3) -0.003(3) 0.010(3) -0.006(3)
C8_1 0.106(4) 0.034(3) 0.038(3) -0.009(2) 0.023(3) -0.013(3)
C9_1 0.115(5) 0.039(3) 0.056(4) -0.016(3) -0.003(4) -0.003(3)
C10_1 0.111(5) 0.044(3) 0.049(4) -0.012(3) 0.002(4) -0.003(3)
C11_1 0.123(5) 0.035(3) 0.042(3) -0.004(3) 0.001(4) -0.002(3)
C12_1 0.117(5) 0.041(3) 0.036(3) -0.003(3) 0.003(3) -0.006(3)
N1_2 0.114(4) 0.048(3) 0.026(3) -0.001(2) 0.014(3) -0.001(3)
C1_2 0.120(5) 0.065(4) 0.040(4) -0.009(3) 0.006(4) -0.004(4)
N2_2 0.099(4) 0.050(3) 0.039(3) 0.003(3) 0.010(3) 0.017(3)
C2_2 0.122(5) 0.063(4) 0.041(3) -0.018(3) 0.015(4) 0.005(4)
C3_2 0.113(5) 0.077(4) 0.033(3) -0.011(3) 0.000(3) -0.007(4)
C4_2 0.112(5) 0.063(4) 0.053(4) -0.016(3) 0.022(4) -0.013(4)
C5_2 0.133(6) 0.060(4) 0.047(4) -0.009(4) 0.016(4) -0.009(5)
C6_2 0.140(6) 0.070(5) 0.063(5) -0.017(4) 0.014(5) -0.012(5)
C7_2 0.117(5) 0.069(4) 0.052(4) -0.018(3) 0.005(4) -0.009(4)
C8_2 0.103(5) 0.087(5) 0.058(4) 0.005(4) 0.014(4) -0.004(4)
C9_2 0.102(5) 0.070(4) 0.058(4) -0.002(4) 0.012(4) 0.001(4)
C10_2 0.101(5) 0.065(4) 0.042(3) -0.001(3) 0.008(3) 0.002(4)
C11_2 0.103(5) 0.056(4) 0.046(4) -0.007(3) 0.020(4) 0.006(4)
C12_2 0.106(5) 0.080(5) 0.060(4) -0.008(4) 0.018(4) 0.016(4)
O1_3 0.135(4) 0.037(2) 0.022(2) 0.0025(18) 0.011(3) 0.013(3)
N1_3 0.146(5) 0.066(4) 0.033(3) -0.002(3) -0.003(3) 0.033(4)
C1_3 0.138(5) 0.051(3) 0.031(3) 0.002(3) 0.014(3) 0.019(4)
O2_3 0.124(4) 0.037(2) 0.027(2) -0.0026(17) 0.014(2) 0.002(2)
C2_3 0.127(5) 0.025(3) 0.029(3) 0.004(2) 0.018(3) 0.009(3)
C3_3 0.162(6) 0.065(4) 0.065(4) 0.038(4) 0.027(4) 0.014(5)
C4_3 0.191(7) 0.072(5) 0.091(5) 0.035(4) 0.035(5) 0.017(5)
C5_3 0.210(8) 0.080(5) 0.116(6) -0.003(5) 0.031(6) 0.015(6)
C6_3 0.210(8) 0.097(6) 0.131(7) 0.026(6) 0.029(7) 0.021(6)
C7_3 0.212(8) 0.094(6) 0.114(7) 0.021(5) 0.023(6) 0.011(6)
C8_3 0.217(8) 0.108(6) 0.118(7) 0.034(6) 0.029(7) -0.004(6)
C9_3 0.205(8) 0.077(5) 0.098(6) 0.026(5) 0.030(6) 0.007(6)
O1_4 0.124(4) 0.036(2) 0.0172(18) -0.0002(16) 0.012(2) -0.017(2)
C1_4 0.110(5) 0.033(3) 0.018(3) -0.003(2) 0.011(3) -0.009(3)
N1_4 0.126(4) 0.068(3) 0.023(2) 0.015(2) -0.008(3) -0.034(4)
O2_4 0.118(4) 0.036(2) 0.021(2) 0.0012(17) 0.003(2) -0.014(2)
C2_4 0.110(4) 0.039(3) 0.018(2) -0.001(2) 0.001(3) -0.022(3)
C3_4 0.134(5) 0.071(4) 0.042(3) 0.012(3) 0.000(4) -0.030(4)
C4_4 0.156(6) 0.092(5) 0.076(5) 0.001(4) 0.006(5) -0.007(5)
C5_4 0.166(7) 0.107(6) 0.083(5) -0.012(5) -0.004(5) -0.002(6)
C6_4 0.173(7) 0.091(5) 0.087(6) -0.010(5) -0.002(6) -0.015(6)
C7_4 0.175(7) 0.100(6) 0.094(6) -0.018(5) 0.006(6) -0.003(6)
C8_4 0.171(7) 0.097(5) 0.105(6) -0.010(5) 0.004(6) -0.006(5)
C9_4 0.164(6) 0.089(5) 0.092(5) 0.000(5) 0.005(5) -0.005(5)
C4A_4 0.159(7) 0.088(7) 0.087(7) 0.002(7) 0.002(7) -0.009(7)
C5A_4 0.165(7) 0.096(6) 0.092(7) -0.005(6) 0.001(6) -0.006(7)
C6A_4 0.165(8) 0.094(7) 0.096(8) -0.004(7) 0.002(7) -0.008(7)
C7A_4 0.166(10) 0.097(9) 0.094(9) -0.008(9) 0.001(9) -0.005(9)
C8A_4 0.165(9) 0.096(8) 0.096(8) -0.004(8) 0.001(8) -0.006(8)
C9A_4 0.166(9) 0.096(8) 0.095(8) -0.005(8) -0.001(8) -0.007(8)

loop_
_atom_type_symbol
_atom_type_description
_atom_type_scat_dispersion_real
_atom_type_scat_dispersion_imag
_atom_type_scat_source
C C 0.0033 0.0016 'International Tables Vol C Tables 4.2.6.8 and 6.1.1.4'
H H 0.0000 0.0000 'International Tables Vol C Tables 4.2.6.8 and 6.1.1.4'
N N 0.0061 0.0033 'International Tables Vol C Tables 4.2.6.8 and 6.1.1.4'
O O 0.0106 0.0060 'International Tables Vol C Tables 4.2.6.8 and 6.1.1.4'
Zn Zn 0.2839 1.4301 'International Tables Vol C Tables 4.2.6.8 and 6.1.1.4'

loop_
_geom_angle_atom_site_label_1
_geom_angle_atom_site_label_2
_geom_angle_atom_site_label_3
_geom_angle
_geom_angle_site_symmetry_1
_geom_angle_site_symmetry_3
N1_3 Zn1 N1_2 131.0(3) . .
N1_3 Zn1 N2_1 128.2(3) . 4_655
N1_2 Zn1 N2_1 99.6(2) . 4_655
N1_3 Zn1 O1_4 92.6(2) . .
N1_2 Zn1 O1_4 98.0(2) . .
N2_1 Zn1 O1_4 90.07(19) 4_655 .
N1_3 Zn1 O1_3 79.2(2) . .
N1_2 Zn1 O1_3 91.6(2) . .
N2_1 Zn1 O1_3 90.7(2) 4_655 .
O1_4 Zn1 O1_3 170.1(2) . .
N1_1 Zn2 O2_3 92.2(2) . .
N1_1 Zn2 N1_4 145.3(3) . 1_554
O2_3 Zn2 N1_4 90.0(2) . 1_554
N1_1 Zn2 N2_2 97.5(3) . 2_656
O2_3 Zn2 N2_2 106.5(2) . 2_656
N1_4 Zn2 N2_2 115.1(3) 1_554 2_656
N1_1 Zn2 O2_4 88.4(2) . 1_554
O2_3 Zn2 O2_4 159.6(2) . 1_554
N1_4 Zn2 O2_4 78.18(19) 1_554 1_554
N2_2 Zn2 O2_4 93.6(2) 2_656 1_554
C1_1 N1_1 C5_1 117.6(6) . .
C1_1 N1_1 Zn2 118.9(5) . .
C5_1 N1_1 Zn2 123.5(5) . .
N1_1 C1_1 C2_1 122.6(7) . .
N1_1 C1_1 H1_1 118.7 . .
C2_1 C1_1 H1_1 118.7 . .
C10_1 N2_1 C11_1 116.7(6) . .
C10_1 N2_1 Zn1 122.8(5) . 4_645
C11_1 N2_1 Zn1 120.5(5) . 4_645
C3_1 C2_1 C1_1 118.7(8) . .
C3_1 C2_1 H2_1 120.6 . .
C1_1 C2_1 H2_1 120.6 . .
C2_1 C3_1 C4_1 118.7(6) . .
C2_1 C3_1 C6_1 123.4(7) . .
C4_1 C3_1 C6_1 117.9(7) . .
C5_1 C4_1 C3_1 121.2(8) . .
C5_1 C4_1 H4_1 119.4 . .
C3_1 C4_1 H4_1 119.4 . .
C4_1 C5_1 N1_1 120.5(8) . .
C4_1 C5_1 H5_1 119.7 . .
N1_1 C5_1 H5_1 119.7 . .
C7_1 C6_1 C3_1 123.4(7) . .
C7_1 C6_1 H6_1 118.3 . .
C3_1 C6_1 H6_1 118.3 . .
C6_1 C7_1 C8_1 127.1(7) . .
C6_1 C7_1 H7_1 116.4 . .
C8_1 C7_1 H7_1 116.4 . .
C9_1 C8_1 C7_1 120.1(7) . .
C9_1 C8_1 C12_1 116.3(6) . .
C7_1 C8_1 C12_1 123.6(7) . .
C8_1 C9_1 C10_1 118.3(8) . .
C8_1 C9_1 H9_1 120.9 . .
C10_1 C9_1 H9_1 120.9 . .
N2_1 C10_1 C9_1 123.1(7) . .
N2_1 C10_1 H10_1 118.5 . .
C9_1 C10_1 H10_1 118.5 . .
C12_1 C11_1 N2_1 126.3(7) . .
C12_1 C11_1 H11_1 116.9 . .
N2_1 C11_1 H11_1 116.9 . .
C11_1 C12_1 C8_1 119.2(7) . .
C11_1 C12_1 H12_1 120.4 . .
C8_1 C12_1 H12_1 120.4 . .
C1_2 N1_2 C5_2 113.4(8) . .
C1_2 N1_2 Zn1 121.4(6) . .
C5_2 N1_2 Zn1 125.2(6) . .
N1_2 C1_2 C2_2 122.5(8) . .
N1_2 C1_2 H1_2 118.7 . .
C2_2 C1_2 H1_2 118.7 . .
C11_2 N2_2 C10_2 119.9(8) . .
C11_2 N2_2 Zn2 117.8(6) . 2_656
C10_2 N2_2 Zn2 122.1(6) . 2_656
C3_2 C2_2 C1_2 125.1(9) . .
C3_2 C2_2 H2_2 117.5 . .
C1_2 C2_2 H2_2 117.5 . .
C2_2 C3_2 C4_2 113.7(9) . .
C2_2 C3_2 C6_2 130.7(10) . .
C4_2 C3_2 C6_2 115.4(8) . .
C5_2 C4_2 C3_2 117.0(9) . .
C5_2 C4_2 H4_2 121.5 . .
C3_2 C4_2 H4_2 121.5 . .
C4_2 C5_2 N1_2 127.6(9) . .
C4_2 C5_2 H5_2 116.2 . .
N1_2 C5_2 H5_2 116.2 . .
C7_2 C6_2 C3_2 117.8(8) . .
C7_2 C6_2 H6_2 121.1 . .
C3_2 C6_2 H6_2 121.1 . .
C6_2 C7_2 C8_2 125.0(8) . .
C6_2 C7_2 H7_2 117.5 . .
C8_2 C7_2 H7_2 117.5 . .
C9_2 C8_2 C12_2 118.9(10) . .
C9_2 C8_2 C7_2 124.7(10) . .
C12_2 C8_2 C7_2 116.2(10) . .
C8_2 C9_2 C10_2 125.2(10) . .
C8_2 C9_2 H9_2 117.4 . .
C10_2 C9_2 H9_2 117.4 . .
N2_2 C10_2 C9_2 119.5(9) . .
N2_2 C10_2 H10_2 120.3 . .
C9_2 C10_2 H10_2 120.3 . .
N2_2 C11_2 C12_2 124.0(8) . .
N2_2 C11_2 H11_2 118.0 . .
C12_2 C11_2 H11_2 118.0 . .
C11_2 C12_2 C8_2 111.9(8) . .
C11_2 C12_2 H12A_2 124.0 . .
C8_2 C12_2 H12A_2 124.0 . .
C2_3 O1_3 Zn1 112.8(5) . .
C1_3 N1_3 Zn1 114.2(6) . .
C1_3 N1_3 H1A_3 122.8 . .
Zn1 N1_3 H1A_3 123.0 . .
N1_3 C1_3 C2_3 108.4(6) . .
N1_3 C1_3 C3_3 108.7(6) . .
C2_3 C1_3 C3_3 109.8(8) . .
N1_3 C1_3 H1_3 110.0 . .
C2_3 C1_3 H1_3 110.0 . .
C3_3 C1_3 H1_3 110.0 . .
C2_3 O2_3 Zn2 116.6(4) . .
O1_3 C2_3 O2_3 123.4(7) . .
O1_3 C2_3 C1_3 118.9(6) . .
O2_3 C2_3 C1_3 117.7(7) . .
C4_3 C3_3 C1_3 113.9(7) . .
C4_3 C3_3 H3A_3 108.8 . .
C1_3 C3_3 H3A_3 108.8 . .
C4_3 C3_3 H3AB_3 108.8 . .
C1_3 C3_3 H3AB_3 108.8 . .
H3A_3 C3_3 H3AB_3 107.7 . .
C5_3 C4_3 C9_3 120.0 . .
C5_3 C4_3 C3_3 118.3(8) . .
C9_3 C4_3 C3_3 121.7(8) . .
C4_3 C5_3 C6_3 120.0 . .
C4_3 C5_3 H5_3 120.0 . .
C6_3 C5_3 H5_3 120.0 . .
C7_3 C6_3 C5_3 120.0 . .
C7_3 C6_3 H6_3 120.0 . .
C5_3 C6_3 H6_3 120.0 . .
C6_3 C7_3 C8_3 120.0 . .
C6_3 C7_3 H7_3 120.0 . .
C8_3 C7_3 H7_3 120.0 . .
C7_3 C8_3 C9_3 120.0 . .
C7_3 C8_3 H8_3 120.0 . .
C9_3 C8_3 H8_3 120.0 . .
C8_3 C9_3 C4_3 120.0 . .
C8_3 C9_3 H9_3 120.0 . .
C4_3 C9_3 H9_3 120.0 . .
C1_4 O1_4 Zn1 117.3(4) . .
O2_4 C1_4 O1_4 124.4(6) . .
O2_4 C1_4 C2_4 118.4(6) . .
O1_4 C1_4 C2_4 117.2(5) . .
C2_4 N1_4 Zn2 111.9(4) . 1_556
C2_4 N1_4 H1_4 124.1 . .
Zn2 N1_4 H1_4 124.1 1_556 .
C1_4 O2_4 Zn2 116.7(4) . 1_556
N1_4 C2_4 C3_4 112.2(6) . .
N1_4 C2_4 C1_4 108.3(5) . .
C3_4 C2_4 C1_4 112.6(6) . .
N1_4 C2_4 H2_4 107.9 . .
C3_4 C2_4 H2_4 107.9 . .
C1_4 C2_4 H2_4 107.9 . .
C2_4 C3_4 C4_4 115.2(7) . .
C2_4 C3_4 C4A_4 130.1(8) . .
C2_4 C3_4 H3A_4 108.5 . .
C4_4 C3_4 H3A_4 108.5 . .
C2_4 C3_4 H3B_4 108.5 . .
C4_4 C3_4 H3B_4 108.5 . .
H3A_4 C3_4 H3B_4 107.5 . .
C2_4 C3_4 H3C_4 104.8 . .
C4A_4 C3_4 H3C_4 104.8 . .
C2_4 C3_4 H3D_4 104.8 . .
C4A_4 C3_4 H3D_4 104.8 . .
H3C_4 C3_4 H3D_4 105.8 . .
C5_4 C4_4 C9_4 120.0 . .
C5_4 C4_4 C3_4 122.7(6) . .
C9_4 C4_4 C3_4 117.2(6) . .
C4_4 C5_4 C6_4 120.0 . .
C4_4 C5_4 H5_4 120.0 . .
C6_4 C5_4 H5_4 120.0 . .
C7_4 C6_4 C5_4 120.0 . .
C7_4 C6_4 H6_4 120.0 . .
C5_4 C6_4 H6_4 120.0 . .
C6_4 C7_4 C8_4 120.0 . .
C6_4 C7_4 H7_4 120.0 . .
C8_4 C7_4 H7_4 120.0 . .
C7_4 C8_4 C9_4 120.0 . .
C7_4 C8_4 H8_4 120.0 . .
C9_4 C8_4 H8_4 120.0 . .
C8_4 C9_4 C4_4 120.0 . .
C8_4 C9_4 H9_4 120.0 . .
C4_4 C9_4 H9_4 120.0 . .
C9A_4 C4A_4 C5A_4 116(2) . .
C9A_4 C4A_4 C3_4 126.3(19) . .
C5A_4 C4A_4 C3_4 117.3(19) . .
C6A_4 C5A_4 C4A_4 121(3) . .
C6A_4 C5A_4 H5A_4 119.4 . .
C4A_4 C5A_4 H5A_4 119.4 . .
C5A_4 C6A_4 C7A_4 124(3) . .
C5A_4 C6A_4 H6A_4 118.1 . .
C7A_4 C6A_4 H6A_4 118.1 . .
C8A_4 C7A_4 C6A_4 113(3) . .
C8A_4 C7A_4 H7A_4 123.5 . .
C6A_4 C7A_4 H7A_4 123.5 . .
C9A_4 C8A_4 C7A_4 123(3) . .
C9A_4 C8A_4 H8A_4 118.3 . .
C7A_4 C8A_4 H8A_4 118.4 . .
C4A_4 C9A_4 C8A_4 120(3) . .
C4A_4 C9A_4 H9A_4 119.8 . .
C8A_4 C9A_4 H9A_4 119.8 . .

loop_
_geom_bond_atom_site_label_1
_geom_bond_atom_site_label_2
_geom_bond_distance
_geom_bond_site_symmetry_2
Zn1 N1_3 2.024(7) .
Zn1 N1_2 2.050(8) .
Zn1 N2_1 2.054(5) 4_655
Zn1 O1_4 2.064(4) .
Zn1 O1_3 2.151(5) .
Zn2 N1_1 2.065(5) .
Zn2 O2_3 2.071(5) .
Zn2 N1_4 2.083(6) 1_554
Zn2 N2_2 2.112(7) 2_656
Zn2 O2_4 2.120(4) 1_554
N1_1 C1_1 1.325(10) .
N1_1 C5_1 1.380(10) .
C1_1 C2_1 1.424(8) .
C1_1 H1_1 0.9300 .
N2_1 C10_1 1.327(10) .
N2_1 C11_1 1.349(9) .
C2_1 C3_1 1.296(11) .
C2_1 H2_1 0.9300 .
C3_1 C4_1 1.425(12) .
C3_1 C6_1 1.518(8) .
C4_1 C5_1 1.318(10) .
C4_1 H4_1 0.9300 .
C5_1 H5_1 0.9300 .
C6_1 C7_1 1.318(9) .
C6_1 H6_1 0.9300 .
C7_1 C8_1 1.414(9) .
C7_1 H7_1 0.9300 .
C8_1 C9_1 1.371(11) .
C8_1 C12_1 1.485(10) .
C9_1 C10_1 1.462(10) .
C9_1 H9_1 0.9300 .
C10_1 H10_1 0.9300 .
C11_1 C12_1 1.306(9) .
C11_1 H11_1 0.9300 .
C12_1 H12_1 0.9300 .
N1_2 C1_2 1.333(11) .
N1_2 C5_2 1.371(10) .
C1_2 C2_2 1.359(13) .
C1_2 H1_2 0.9300 .
N2_2 C11_2 1.322(9) .
N2_2 C10_2 1.341(10) .
C2_2 C3_2 1.319(12) .
C2_2 H2_2 0.9300 .
C3_2 C4_2 1.483(13) .
C3_2 C6_2 1.495(14) .
C4_2 C5_2 1.306(13) .
C4_2 H4_2 0.9300 .
C5_2 H5_2 0.9300 .
C6_2 C7_2 1.303(11) .
C6_2 H6_2 0.9300 .
C7_2 C8_2 1.530(14) .
C7_2 H7_2 0.9300 .
C8_2 C9_2 1.242(13) .
C8_2 C12_2 1.528(13) .
C9_2 C10_2 1.358(13) .
C9_2 H9_2 0.9300 .
C10_2 H10_2 0.9300 .
C11_2 C12_2 1.413(13) .
C11_2 H11_2 0.9300 .
C12_2 H12A_2 0.9300 .
O1_3 C2_3 1.249(9) .
N1_3 C1_3 1.434(9) .
N1_3 H1A_3 0.8600 .
C1_3 C2_3 1.531(10) .
C1_3 C3_3 1.536(12) .
C1_3 H1_3 0.9800 .
O2_3 C2_3 1.274(8) .
C3_3 C4_3 1.521(11) .
C3_3 H3A_3 0.9700 .
C3_3 H3AB_3 0.9700 .
C4_3 C5_3 1.3900 .
C4_3 C9_3 1.3900 .
C5_3 C6_3 1.3900 .
C5_3 H5_3 0.9300 .
C6_3 C7_3 1.3900 .
C6_3 H6_3 0.9300 .
C7_3 C8_3 1.3900 .
C7_3 H7_3 0.9300 .
C8_3 C9_3 1.3900 .
C8_3 H8_3 0.9300 .
C9_3 H9_3 0.9300 .
O1_4 C1_4 1.261(7) .
C1_4 O2_4 1.238(8) .
C1_4 C2_4 1.524(8) .
N1_4 C2_4 1.488(8) .
N1_4 H1_4 0.8600 .
C2_4 C3_4 1.507(11) .
C2_4 H2_4 0.9800 .
C3_4 C4_4 1.574(9) .
C3_4 C4A_4 1.596(8) .
C3_4 H3A_4 0.9700 .
C3_4 H3B_4 0.9700 .
C3_4 H3C_4 0.9700 .
C3_4 H3D_4 0.9700 .
C4_4 C5_4 1.3900 .
C4_4 C9_4 1.3900 .
C5_4 C6_4 1.3900 .
C5_4 H5_4 0.9300 .
C6_4 C7_4 1.3900 .
C6_4 H6_4 0.9300 .
C7_4 C8_4 1.3900 .
C7_4 H7_4 0.9300 .
C8_4 C9_4 1.3900 .
C8_4 H8_4 0.9300 .
C9_4 H9_4 0.9300 .
C4A_4 C9A_4 1.38(2) .
C4A_4 C5A_4 1.40(2) .
C5A_4 C6A_4 1.37(3) .
C5A_4 H5A_4 0.9300 .
C6A_4 C7A_4 1.40(3) .
C6A_4 H6A_4 0.9300 .
C7A_4 C8A_4 1.40(3) .
C7A_4 H7A_4 0.9300 .
C8A_4 C9A_4 1.40(3) .
C8A_4 H8A_4 0.9300 .
C9A_4 H9A_4 0.9300 .
